data_4074192
loop_
_publ_author_name
'Bustelo, Emilio'
'Jim\'enez-Tenorio, Manuel'
'Puerta, M. Carmen'
'Valerga, Pedro'

_publ_section_title
;
 Ruthenium Allenylidene/Alkenylcarbyne Complexes Triggering
 Keto&#x2212;Enol Tautomerism:&#x00A0; An Alternative Approach to \g-Keto
 Vinylidenes from Simple Ketones and 1,3-Dicarbonyl Compounds
;
_journal_issue 16
_journal_name_full Organometallics
_journal_page_first 4019
_journal_paper_doi 10.1021/om060453y
_journal_volume 25
_journal_year 2006
_chemical_formula_moiety 'C36 H59 O P2 Ru; B F4'
_chemical_formula_sum 'C36 H59 B F4 O P2 Ru'
_chemical_formula_weight 757.65
_chemical_name_common '[(\h^5^-C~5~Me~5~)Ru(dippe){=C=CHCHPhCH~2~COCH~3~}][BF~4~]'
_chemical_name_systematic
;{1,2-bis(diisopropylphosphino)ethane}-(pentahapto-pentamethylcyclopentadienyl)
-{(1-phenyl-3-acetyl)butyl-vinylidene}-ruthenium (II) tetrafluorborate
;
_space_group_IT_number 14
_symmetry_cell_setting monoclinic
_symmetry_Int_Tables_number 14
_symmetry_space_group_name_Hall '-P 2ybc'
_symmetry_space_group_name_H-M 'P 1 21/c 1'
_atom_sites_solution_hydrogens geom
_atom_sites_solution_primary direct
_atom_sites_solution_secondary difmap
_audit_creation_method SHELXL-97
_cell_angle_alpha 90.00
_cell_angle_beta 93.15(3)
_cell_angle_gamma 90.00
_cell_formula_units_Z 4
_cell_length_a 14.780(3)
_cell_length_b 11.933(2)
_cell_length_c 20.543(4)
_cell_measurement_reflns_used 5906
_cell_measurement_temperature 100(2)
_cell_measurement_theta_max 24.968
_cell_measurement_theta_min 2.355
_cell_volume 3617.7(12)
_computing_cell_refinement 'Bruker SAINT +'
_computing_data_collection 'Bruker SMART'
_computing_data_reduction 'Bruker SAINT +, SADABS, XPREP'
_computing_molecular_graphics 'ORTEP-3 vers. 1.08 (L.J. Faruggia, 1997)'
_computing_publication_material 'SHELXL-97 (Sheldrick, 1997)'
_computing_structure_refinement 'SHELXL-97 (Sheldrick, 1997)'
_computing_structure_solution 'SHELXS-97 (Sheldrick, 1990)'
_diffrn_ambient_temperature 100(2)
_diffrn_measured_fraction_theta_full 0.989
_diffrn_measured_fraction_theta_max 0.989
_diffrn_measurement_device_type 'Bruker SMART APEX CCD area detector'
_diffrn_measurement_method '1700 omega scan frames, 0.3 deg, 10 sec'
_diffrn_radiation_monochromator graphite
_diffrn_radiation_probe x-ray
_diffrn_radiation_type MoK\a
_diffrn_radiation_wavelength 0.71073
_diffrn_reflns_av_R_equivalents 0.0283
_diffrn_reflns_av_sigmaI/netI 0.0356
_diffrn_reflns_limit_h_max 14
_diffrn_reflns_limit_h_min -17
_diffrn_reflns_limit_k_max 14
_diffrn_reflns_limit_k_min -12
_diffrn_reflns_limit_l_max 24
_diffrn_reflns_limit_l_min -24
_diffrn_reflns_number 16201
_diffrn_reflns_theta_full 25.06
_diffrn_reflns_theta_max 25.06
_diffrn_reflns_theta_min 1.97
_diffrn_source 'fine-focus sealed tube'
_diffrn_source_type 'Bruker SMART APEX'
_diffrn_standards_decay_% 0.0010
_exptl_absorpt_coefficient_mu 0.570
_exptl_absorpt_correction_T_max 1.000
_exptl_absorpt_correction_T_min 0.750
_exptl_absorpt_correction_type 'semi-empirical from equiv.(prg.SADABS)'
_exptl_crystal_colour orange
_exptl_crystal_density_diffrn 1.391
_exptl_crystal_density_method 'not measured'
_exptl_crystal_description irregular
_exptl_crystal_F_000 1592
_exptl_crystal_size_max 0.43
_exptl_crystal_size_mid 0.30
_exptl_crystal_size_min 0.24
_refine_diff_density_max 0.763
_refine_diff_density_min -0.714
_refine_diff_density_rms 0.078
_refine_ls_extinction_method none
_refine_ls_goodness_of_fit_ref 1.066
_refine_ls_hydrogen_treatment mixed
_refine_ls_matrix_type full
_refine_ls_number_parameters 560
_refine_ls_number_reflns 6341
_refine_ls_number_restraints 2
_refine_ls_restrained_S_all 1.067
_refine_ls_R_factor_all 0.0672
_refine_ls_R_factor_gt 0.0616
_refine_ls_shift/su_max 0.085
_refine_ls_shift/su_mean 0.005
_refine_ls_structure_factor_coef Fsqd
_refine_ls_weighting_details 'calc w=1/[\s^2^(Fo^2^)+(0.0385P)^2^+14.0484P] where P=(Fo^2^+2Fc^2^)/3'
_refine_ls_weighting_scheme calc
_refine_ls_wR_factor_gt 0.1282
_refine_ls_wR_factor_ref 0.1314
_reflns_number_gt 5893
_reflns_number_total 6341
_reflns_threshold_expression >2sigma(I)
_cod_data_source_file om060453ysi20060523_020930.cif
_cod_data_source_block pv0604
_cod_original_cell_volume 3617.5(13)
_cod_original_sg_symbol_H-M 'P 21/c'
_cod_database_code 4074192

loop_
_symmetry_equiv_pos_as_xyz
'x, y, z'
'-x, y+1/2, -z+1/2'
'-x, -y, -z'
'x, -y-1/2, z-1/2'

loop_
_atom_site_label
_atom_site_type_symbol
_atom_site_fract_x
_atom_site_fract_y
_atom_site_fract_z
_atom_site_U_iso_or_equiv
_atom_site_adp_type
_atom_site_occupancy
_atom_site_symmetry_multiplicity
_atom_site_calc_flag
_atom_site_refinement_flags
_atom_site_disorder_assembly
_atom_site_disorder_group
Ru1 Ru 0.28415(3) 0.88859(3) 0.814838(16) 0.03112(13) Uani 1 1 d . A .
P1 P 0.13038(10) 0.85947(14) 0.82576(7) 0.0524(4) Uani 1 1 d . . .
P2 P 0.23638(13) 0.89902(14) 0.70529(6) 0.0611(5) Uani 1 1 d . . .
O1 O 0.1260(4) 1.4669(5) 0.9276(3) 0.1050(19) Uani 1 1 d . A .
C1 C 0.3694(3) 0.8627(4) 0.9087(2) 0.0370(11) Uani 1 1 d . . .
C2 C 0.4253(3) 0.9080(4) 0.8612(2) 0.0427(12) Uani 1 1 d . A .
C3 C 0.4302(3) 0.8280(5) 0.8100(2) 0.0413(12) Uani 1 1 d . . .
C4 C 0.3780(3) 0.7326(4) 0.8259(2) 0.0359(11) Uani 1 1 d . A .
C5 C 0.3409(3) 0.7537(4) 0.8869(2) 0.0344(10) Uani 1 1 d . A .
C6 C 0.3588(4) 0.9111(4) 0.9746(2) 0.0447(13) Uani 1 1 d . A .
H6A H 0.4087 0.8854 1.0044 0.067 Uiso 1 1 calc R . .
H6B H 0.3010 0.8868 0.9910 0.067 Uiso 1 1 calc R . .
H6C H 0.3600 0.9931 0.9719 0.067 Uiso 1 1 calc R . .
C7 C 0.4783(4) 1.0151(5) 0.8675(3) 0.0577(16) Uani 1 1 d . . .
H7A H 0.4475 1.0672 0.8958 0.086 Uiso 1 1 calc R A .
H7B H 0.4829 1.0488 0.8243 0.086 Uiso 1 1 calc R . .
H7C H 0.5392 0.9992 0.8866 0.086 Uiso 1 1 calc R . .
C8 C 0.4994(4) 0.8337(5) 0.7586(3) 0.0527(14) Uani 1 1 d . A .
H8A H 0.5605 0.8351 0.7798 0.079 Uiso 1 1 calc R . .
H8B H 0.4896 0.9018 0.7326 0.079 Uiso 1 1 calc R . .
H8C H 0.4931 0.7679 0.7302 0.079 Uiso 1 1 calc R . .
C9 C 0.3780(4) 0.6214(4) 0.7918(3) 0.0489(13) Uani 1 1 d . . .
H9A H 0.4346 0.5816 0.8038 0.073 Uiso 1 1 calc R A .
H9B H 0.3731 0.6332 0.7445 0.073 Uiso 1 1 calc R . .
H9C H 0.3264 0.5767 0.8049 0.073 Uiso 1 1 calc R . .
C10 C 0.2935(4) 0.6704(5) 0.9277(2) 0.0459(13) Uani 1 1 d . . .
H10A H 0.2600 0.6171 0.8992 0.069 Uiso 1 1 calc R A .
H10B H 0.2512 0.7097 0.9548 0.069 Uiso 1 1 calc R . .
H10C H 0.3383 0.6299 0.9557 0.069 Uiso 1 1 calc R . .
C11A C 0.0893(9) 0.721(2) 0.8435(9) 0.063(9) Uani 0.623(11) 1 d P A 1
H11A H 0.1206 0.6971 0.8855 0.075 Uiso 0.623(11) 1 calc PR A 1
C12A C 0.1163(8) 0.6434(11) 0.7938(6) 0.051(3) Uani 0.623(11) 1 d P A 1
H12A H 0.1035 0.5666 0.8074 0.077 Uiso 0.623(11) 1 calc PR A 1
H12B H 0.1814 0.6515 0.7880 0.077 Uiso 0.623(11) 1 calc PR A 1
H12C H 0.0824 0.6597 0.7526 0.077 Uiso 0.623(11) 1 calc PR A 1
C13A C -0.0084(12) 0.6824(17) 0.8449(10) 0.093(6) Uani 0.623(11) 1 d P A 1
H13A H -0.0364 0.6832 0.8005 0.139 Uiso 0.623(11) 1 calc PR A 1
H13B H -0.0417 0.7329 0.8726 0.139 Uiso 0.623(11) 1 calc PR A 1
H13C H -0.0101 0.6062 0.8625 0.139 Uiso 0.623(11) 1 calc PR A 1
C14A C 0.0624(8) 0.9267(11) 0.8865(5) 0.054(3) Uani 0.623(11) 1 d P A 1
H14A H 0.0123 0.8709 0.8896 0.065 Uiso 0.623(11) 1 calc PR A 1
C15A C 0.1061(14) 0.917(2) 0.9494(10) 0.112(10) Uani 0.623(11) 1 d P A 1
H15A H 0.1618 0.9619 0.9513 0.168 Uiso 0.623(11) 1 calc PR A 1
H15B H 0.1211 0.8384 0.9582 0.168 Uiso 0.623(11) 1 calc PR A 1
H15C H 0.0656 0.9445 0.9820 0.168 Uiso 0.623(11) 1 calc PR A 1
C16A C 0.0107(18) 1.031(2) 0.8796(12) 0.117(10) Uani 0.623(11) 1 d P A 1
H16A H 0.0013 1.0624 0.9229 0.175 Uiso 0.623(11) 1 calc PR A 1
H16B H -0.0481 1.0163 0.8569 0.175 Uiso 0.623(11) 1 calc PR A 1
H16C H 0.0444 1.0854 0.8544 0.175 Uiso 0.623(11) 1 calc PR A 1
C17A C 0.0652(9) 0.8714(11) 0.7453(6) 0.063(4) Uani 0.623(11) 1 d P A 1
H17A H 0.0569 0.7956 0.7263 0.076 Uiso 0.623(11) 1 calc PR A 1
H17B H 0.0044 0.9023 0.7524 0.076 Uiso 0.623(11) 1 calc PR A 1
C18A C 0.1015(7) 0.9294(13) 0.7075(5) 0.076(4) Uani 0.623(11) 1 d P A 1
H18A H 0.0923 1.0089 0.7193 0.091 Uiso 0.623(11) 1 calc PR A 1
H18B H 0.0728 0.9173 0.6634 0.091 Uiso 0.623(11) 1 calc PR A 1
C19A C 0.2502(12) 0.7562(15) 0.6586(10) 0.039(4) Uani 0.623(11) 1 d P A 1
H19A H 0.2433 0.6966 0.6922 0.047 Uiso 0.623(11) 1 calc PR A 1
C20A C 0.1715(8) 0.7360(10) 0.6068(5) 0.051(3) Uani 0.623(11) 1 d P A 1
H20A H 0.1746 0.7916 0.5719 0.077 Uiso 0.623(11) 1 calc PR A 1
H20B H 0.1135 0.7429 0.6272 0.077 Uiso 0.623(11) 1 calc PR A 1
H20C H 0.1769 0.6606 0.5884 0.077 Uiso 0.623(11) 1 calc PR A 1
C21A C 0.3356(9) 0.7308(13) 0.6294(5) 0.064(3) Uani 0.623(11) 1 d P A 1
H21A H 0.3334 0.6546 0.6116 0.097 Uiso 0.623(11) 1 calc PR A 1
H21B H 0.3856 0.7366 0.6626 0.097 Uiso 0.623(11) 1 calc PR A 1
H21C H 0.3453 0.7843 0.5942 0.097 Uiso 0.623(11) 1 calc PR A 1
C22A C 0.2612(6) 1.0311(9) 0.6639(4) 0.047(3) Uani 0.623(11) 1 d P A 1
H22A H 0.2282 1.0910 0.6870 0.057 Uiso 0.623(11) 1 calc PR A 1
C23A C 0.3587(15) 1.059(2) 0.6723(11) 0.079(10) Uani 0.623(11) 1 d P A 1
H23A H 0.3939 1.0053 0.6481 0.118 Uiso 0.623(11) 1 calc PR A 1
H23B H 0.3780 1.0560 0.7187 0.118 Uiso 0.623(11) 1 calc PR A 1
H23C H 0.3687 1.1349 0.6557 0.118 Uiso 0.623(11) 1 calc PR A 1
C24A C 0.2286(8) 1.0389(12) 0.5916(4) 0.060(3) Uani 0.623(11) 1 d P A 1
H24A H 0.2381 1.1153 0.5758 0.091 Uiso 0.623(11) 1 calc PR A 1
H24B H 0.1640 1.0205 0.5869 0.091 Uiso 0.623(11) 1 calc PR A 1
H24C H 0.2629 0.9860 0.5661 0.091 Uiso 0.623(11) 1 calc PR A 1
C11B C 0.089(2) 0.714(4) 0.838(2) 0.084(18) Uiso 0.377(11) 1 d PD A 2
H11B H 0.1061 0.6977 0.8850 0.101 Uiso 0.377(11) 1 calc PR A 2
C12B C 0.1457(14) 0.6189(18) 0.7973(10) 0.041(5) Uiso 0.377(11) 1 d PD A 2
H12D H 0.1381 0.5450 0.8171 0.061 Uiso 0.377(11) 1 calc PR A 2
H12E H 0.2101 0.6385 0.7989 0.061 Uiso 0.377(11) 1 calc PR A 2
H12F H 0.1220 0.6171 0.7518 0.061 Uiso 0.377(11) 1 calc PR A 2
C13B C -0.0205(14) 0.744(2) 0.8369(14) 0.056(6) Uani 0.377(11) 1 d PD A 2
H13D H -0.0415 0.7666 0.7928 0.084 Uiso 0.377(11) 1 calc PR A 2
H13E H -0.0305 0.8053 0.8674 0.084 Uiso 0.377(11) 1 calc PR A 2
H13F H -0.0542 0.6776 0.8498 0.084 Uiso 0.377(11) 1 calc PR A 2
C14B C 0.1001(15) 0.9738(18) 0.8861(10) 0.055(5) Uiso 0.377(11) 1 d P A 2
H14B H 0.129(11) 1.034(14) 0.869(8) 0.066 Uiso 0.377(11) 1 d P A 2
C15B C 0.1107(16) 0.9297(19) 0.9564(12) 0.030(4) Uiso 0.377(11) 1 d P A 2
H15D H 0.1069 0.9924 0.9869 0.046 Uiso 0.377(11) 1 calc PR A 2
H15E H 0.1697 0.8927 0.9632 0.046 Uiso 0.377(11) 1 calc PR A 2
H15F H 0.0623 0.8758 0.9638 0.046 Uiso 0.377(11) 1 calc PR A 2
C16B C 0.0308(18) 1.035(2) 0.8610(11) 0.041(5) Uani 0.377(11) 1 d P A 2
H16D H -0.0135 0.9864 0.8379 0.061 Uiso 0.377(11) 1 calc PR A 2
H16E H 0.0534 1.0905 0.8304 0.061 Uiso 0.377(11) 1 calc PR A 2
H16F H 0.0017 1.0745 0.8962 0.061 Uiso 0.377(11) 1 calc PR A 2
C17B C 0.0769(14) 0.937(2) 0.7565(13) 0.071(7) Uani 0.377(11) 1 d P A 2
H17C H 0.0222 0.8953 0.7404 0.085 Uiso 0.377(11) 1 calc PR A 2
H17D H 0.0569 1.0106 0.7723 0.085 Uiso 0.377(11) 1 calc PR A 2
C18B C 0.1415(10) 0.9572(11) 0.6950(7) 0.032(3) Uiso 0.377(11) 1 d P A 2
H18C H 0.1103 0.9278 0.6547 0.038 Uiso 0.377(11) 1 calc PR A 2
H18D H 0.1505 1.0387 0.6892 0.038 Uiso 0.377(11) 1 calc PR A 2
C19B C 0.2289(19) 0.788(2) 0.6550(15) 0.030(5) Uani 0.377(11) 1 d P A 2
H19B H 0.2236 0.7207 0.6835 0.036 Uiso 0.377(11) 1 calc PR A 2
C20B C 0.1542(14) 0.7780(16) 0.6024(10) 0.046(6) Uiso 0.377(11) 1 d P A 2
H20D H 0.1639 0.8329 0.5680 0.068 Uiso 0.377(11) 1 calc PR A 2
H20E H 0.0956 0.7922 0.6210 0.068 Uiso 0.377(11) 1 calc PR A 2
H20F H 0.1544 0.7023 0.5839 0.068 Uiso 0.377(11) 1 calc PR A 2
C21B C 0.3290(12) 0.7827(14) 0.6272(9) 0.038(4) Uiso 0.377(11) 1 d P A 2
H21D H 0.3404 0.7069 0.6112 0.057 Uiso 0.377(11) 1 calc PR A 2
H21E H 0.3743 0.8015 0.6621 0.057 Uiso 0.377(11) 1 calc PR A 2
H21F H 0.3330 0.8365 0.5914 0.057 Uiso 0.377(11) 1 calc PR A 2
C22B C 0.3269(13) 0.9756(14) 0.6494(6) 0.049(5) Uani 0.377(11) 1 d P A 2
H22B H 0.3772 0.9214 0.6429 0.059 Uiso 0.377(11) 1 calc PR A 2
C23B C 0.3657(17) 1.074(3) 0.6789(18) 0.036(7) Uani 0.377(11) 1 d P A 2
H23D H 0.4057 1.1096 0.6487 0.054 Uiso 0.377(11) 1 calc PR A 2
H23E H 0.4008 1.0529 0.7190 0.054 Uiso 0.377(11) 1 calc PR A 2
H23F H 0.3174 1.1257 0.6894 0.054 Uiso 0.377(11) 1 calc PR A 2
C24B C 0.2809(12) 1.0004(13) 0.5826(7) 0.040(4) Uani 0.377(11) 1 d P A 2
H24D H 0.2286 1.0493 0.5877 0.060 Uiso 0.377(11) 1 calc PR A 2
H24E H 0.2608 0.9300 0.5619 0.060 Uiso 0.377(11) 1 calc PR A 2
H24F H 0.3240 1.0377 0.5552 0.060 Uiso 0.377(11) 1 calc PR A 2
C25 C 0.2657(4) 1.0425(4) 0.8211(2) 0.0449(13) Uani 1 1 d . . .
C26 C 0.2633(4) 1.1484(4) 0.8287(3) 0.0529(15) Uani 1 1 d . A .
H26 H 0.2837 1.1925 0.7939 0.063 Uiso 1 1 calc R . .
C27 C 0.2303(4) 1.2138(5) 0.8893(3) 0.0556(15) Uani 1 1 d . . .
H27 H 0.2003 1.1593 0.9181 0.067 Uiso 1 1 calc R A .
C28 C 0.3123(4) 1.2603(5) 0.9264(3) 0.0527(14) Uani 1 1 d . A .
C29 C 0.3340(5) 1.2251(5) 0.9897(3) 0.0680(19) Uani 1 1 d . . .
H29 H 0.2957 1.1732 1.0099 0.082 Uiso 1 1 calc R A .
C30 C 0.4097(6) 1.2643(7) 1.0232(4) 0.088(3) Uani 1 1 d . A .
H30 H 0.4257 1.2359 1.0655 0.106 Uiso 1 1 calc R . .
C31 C 0.4619(6) 1.3426(11) 0.9969(6) 0.128(5) Uani 1 1 d . . .
H31 H 0.5133 1.3719 1.0210 0.153 Uiso 1 1 calc R A .
C32 C 0.4398(5) 1.3798(8) 0.9348(5) 0.097(3) Uani 1 1 d . A .
H32 H 0.4761 1.4361 0.9165 0.117 Uiso 1 1 calc R . .
C33 C 0.3675(4) 1.3383(6) 0.8985(4) 0.0675(18) Uani 1 1 d . . .
H33 H 0.3553 1.3624 0.8549 0.081 Uiso 1 1 calc R A .
C34 C 0.1610(4) 1.3056(6) 0.8691(3) 0.0602(16) Uani 1 1 d . A .
H34A H 0.1909 1.3610 0.8415 0.072 Uiso 1 1 calc R . .
H34B H 0.1111 1.2709 0.8421 0.072 Uiso 1 1 calc R . .
C35 C 0.1210(5) 1.3669(6) 0.9251(3) 0.0662(17) Uani 1 1 d . . .
C36 C 0.0825(5) 1.3033(7) 0.9780(3) 0.080(2) Uani 1 1 d . A .
H36A H 0.1316 1.2711 1.0061 0.119 Uiso 1 1 calc R . .
H36B H 0.0442 1.2429 0.9595 0.119 Uiso 1 1 calc R . .
H36C H 0.0459 1.3533 1.0038 0.119 Uiso 1 1 calc R . .
F1A F 0.1786(12) 0.1048(15) 0.0958(6) 0.090(4) Uani 0.526(19) 1 d P B 1
F2A F 0.1751(9) 0.0533(17) 0.2005(7) 0.137(7) Uani 0.526(19) 1 d P B 1
F3A F 0.2987(12) 0.0298(19) 0.1434(9) 0.152(7) Uani 0.526(19) 1 d P B 1
F4A F 0.2573(13) 0.1978(12) 0.1732(11) 0.162(8) Uani 0.526(19) 1 d P B 1
F1B F 0.1949(17) 0.153(4) 0.1123(18) 0.25(2) Uani 0.474(19) 1 d P B 2
F2B F 0.2460(19) 0.136(2) 0.2113(11) 0.246(14) Uani 0.474(19) 1 d P B 2
F3B F 0.230(2) -0.0055(15) 0.1583(13) 0.193(15) Uani 0.474(19) 1 d P B 2
F4B F 0.3284(10) 0.122(2) 0.1308(7) 0.131(7) Uani 0.474(19) 1 d P B 2
B1 B 0.2358(8) 0.0995(8) 0.1539(6) 0.089(3) Uani 1 1 d . . .

loop_
_atom_site_aniso_label
_atom_site_aniso_U_11
_atom_site_aniso_U_22
_atom_site_aniso_U_33
_atom_site_aniso_U_23
_atom_site_aniso_U_13
_atom_site_aniso_U_12
Ru1 0.0466(2) 0.0267(2) 0.01911(19) 0.00013(14) -0.00685(14) -0.00807(17)
P1 0.0440(8) 0.0755(11) 0.0367(7) 0.0019(7) -0.0071(6) 0.0207(7)
P2 0.0959(13) 0.0632(10) 0.0220(6) 0.0070(6) -0.0166(7) -0.0323(9)
O1 0.133(5) 0.080(4) 0.105(4) 0.008(3) 0.032(4) 0.011(4)
C1 0.041(3) 0.043(3) 0.026(2) 0.000(2) -0.011(2) 0.002(2)
C2 0.044(3) 0.054(3) 0.028(2) -0.002(2) -0.008(2) -0.013(2)
C3 0.037(3) 0.056(3) 0.030(2) 0.002(2) -0.001(2) -0.012(2)
C4 0.035(3) 0.040(3) 0.032(2) 0.000(2) -0.002(2) 0.002(2)
C5 0.032(2) 0.041(3) 0.030(2) 0.007(2) -0.0021(19) 0.005(2)
C6 0.058(3) 0.046(3) 0.028(3) 0.000(2) -0.010(2) -0.003(2)
C7 0.061(4) 0.071(4) 0.040(3) -0.008(3) -0.008(3) -0.035(3)
C8 0.038(3) 0.080(4) 0.041(3) -0.002(3) 0.003(2) -0.013(3)
C9 0.053(3) 0.046(3) 0.047(3) -0.006(2) 0.004(3) 0.012(3)
C10 0.054(3) 0.044(3) 0.040(3) 0.013(2) 0.004(2) 0.011(2)
C11A 0.039(8) 0.120(17) 0.029(6) -0.016(6) 0.005(4) -0.055(8)
C12A 0.036(7) 0.063(8) 0.054(6) -0.002(5) -0.005(5) -0.013(6)
C13A 0.073(11) 0.128(17) 0.077(10) 0.004(13) 0.004(8) -0.041(12)
C14A 0.051(6) 0.057(7) 0.055(6) 0.000(5) 0.008(5) 0.018(5)
C15A 0.070(9) 0.160(18) 0.103(14) -0.099(12) -0.022(7) 0.052(10)
C16A 0.105(14) 0.124(17) 0.125(19) 0.029(14) 0.039(14) 0.082(13)
C17A 0.070(8) 0.060(8) 0.055(7) -0.022(6) -0.034(6) 0.030(7)
C18A 0.030(5) 0.168(13) 0.028(5) 0.032(7) -0.008(4) -0.020(7)
C19A 0.046(10) 0.038(8) 0.031(5) -0.007(6) -0.018(6) 0.003(6)
C20A 0.067(7) 0.046(7) 0.038(5) -0.005(5) -0.027(5) -0.014(6)
C21A 0.075(8) 0.091(11) 0.029(5) 0.005(6) 0.010(5) 0.019(8)
C22A 0.041(5) 0.072(7) 0.028(4) 0.016(4) 0.000(4) 0.000(5)
C23A 0.083(15) 0.12(2) 0.035(10) 0.050(12) -0.007(8) -0.019(12)
C24A 0.046(6) 0.106(9) 0.029(5) 0.028(5) 0.001(4) 0.007(6)
C13B 0.027(8) 0.077(15) 0.065(12) 0.014(12) 0.014(8) -0.014(10)
C16B 0.050(13) 0.041(9) 0.033(9) -0.002(7) 0.016(8) 0.010(9)
C17B 0.053(11) 0.074(15) 0.082(17) 0.044(13) -0.028(11) -0.008(11)
C19B 0.025(11) 0.045(15) 0.020(8) 0.001(9) 0.005(8) 0.009(8)
C22B 0.076(12) 0.049(9) 0.021(7) -0.002(6) -0.006(7) -0.024(9)
C23B 0.008(8) 0.051(13) 0.050(15) -0.007(10) 0.002(8) -0.007(7)
C24B 0.044(9) 0.048(9) 0.028(7) 0.007(6) 0.000(7) -0.011(7)
C25 0.072(4) 0.038(3) 0.022(2) 0.001(2) -0.016(2) -0.005(3)
C26 0.088(4) 0.034(3) 0.035(3) 0.004(2) -0.010(3) -0.013(3)
C27 0.072(4) 0.046(3) 0.047(3) 0.009(3) -0.009(3) -0.018(3)
C28 0.060(4) 0.042(3) 0.056(3) -0.008(3) -0.004(3) 0.002(3)
C29 0.089(5) 0.054(4) 0.059(4) -0.016(3) -0.017(4) 0.017(3)
C30 0.084(6) 0.084(6) 0.091(6) -0.051(5) -0.043(5) 0.031(5)
C31 0.053(5) 0.153(10) 0.172(11) -0.116(9) -0.038(6) 0.025(6)
C32 0.055(4) 0.106(7) 0.133(8) -0.060(6) 0.011(5) -0.012(4)
C33 0.059(4) 0.063(4) 0.081(5) -0.024(4) 0.010(3) -0.019(3)
C34 0.054(4) 0.074(4) 0.052(3) 0.007(3) -0.006(3) -0.003(3)
C35 0.072(4) 0.056(4) 0.070(4) -0.002(3) 0.002(3) -0.009(3)
C36 0.080(5) 0.099(6) 0.061(4) -0.013(4) 0.019(4) -0.021(4)
F1A 0.080(8) 0.128(10) 0.061(6) -0.002(7) -0.020(5) -0.020(6)
F2A 0.100(9) 0.218(17) 0.093(9) 0.062(9) -0.003(6) -0.078(9)
F3A 0.114(12) 0.137(18) 0.203(16) -0.013(13) 0.001(11) 0.051(12)
F4A 0.198(15) 0.089(9) 0.200(18) -0.034(10) 0.020(13) -0.088(10)
F1B 0.091(14) 0.34(4) 0.33(4) 0.27(3) 0.02(2) 0.03(2)
F2B 0.41(3) 0.146(18) 0.20(2) -0.106(15) 0.20(2) -0.118(19)
F3B 0.27(3) 0.107(13) 0.19(2) 0.080(13) -0.08(2) -0.084(18)
F4B 0.119(11) 0.161(17) 0.109(10) 0.003(10) -0.038(8) -0.006(11)
B1 0.093(7) 0.058(6) 0.113(8) 0.027(6) -0.029(6) -0.016(6)

loop_
_atom_type_symbol
_atom_type_description
_atom_type_scat_dispersion_real
_atom_type_scat_dispersion_imag
_atom_type_scat_source
C C 0.0033 0.0016 'International Tables Vol C Tables 4.2.6.8 and 6.1.1.4'
H H 0.0000 0.0000 'International Tables Vol C Tables 4.2.6.8 and 6.1.1.4'
B B 0.0013 0.0007 'International Tables Vol C Tables 4.2.6.8 and 6.1.1.4'
O O 0.0106 0.0060 'International Tables Vol C Tables 4.2.6.8 and 6.1.1.4'
F F 0.0171 0.0103 'International Tables Vol C Tables 4.2.6.8 and 6.1.1.4'
P P 0.1023 0.0942 'International Tables Vol C Tables 4.2.6.8 and 6.1.1.4'
Ru Ru -1.2594 0.8363 'International Tables Vol C Tables 4.2.6.8 and 6.1.1.4'

loop_
_geom_angle_atom_site_label_1
_geom_angle_atom_site_label_2
_geom_angle_atom_site_label_3
_geom_angle
C25 Ru1 C2 90.3(2)
C25 Ru1 C1 98.75(18)
C2 Ru1 C1 36.59(18)
C25 Ru1 C3 117.3(2)
C2 Ru1 C3 36.58(18)
C1 Ru1 C3 60.74(18)
C25 Ru1 C5 133.73(18)
C2 Ru1 C5 60.47(18)
C1 Ru1 C5 36.42(17)
C3 Ru1 C5 59.81(17)
C25 Ru1 P1 89.58(19)
C2 Ru1 P1 149.46(13)
C1 Ru1 P1 113.48(14)
C3 Ru1 P1 152.77(14)
C5 Ru1 P1 98.99(12)
C25 Ru1 C4 150.7(2)
C2 Ru1 C4 60.55(18)
C1 Ru1 C4 60.45(17)
C3 Ru1 C4 35.95(17)
C5 Ru1 C4 35.60(16)
P1 Ru1 C4 116.91(13)
C25 Ru1 P2 88.66(14)
C2 Ru1 P2 128.88(14)
C1 Ru1 P2 163.00(14)
C3 Ru1 P2 102.27(13)
C5 Ru1 P2 137.48(13)
P1 Ru1 P2 81.66(7)
C4 Ru1 P2 106.58(12)
C11B P1 C17B 116.3(16)
C11B P1 C14A 96.9(12)
C17B P1 C14A 94.5(10)
C11B P1 C17A 92.0(15)
C17B P1 C17A 25.8(8)
C14A P1 C17A 107.1(5)
C11B P1 C14B 119.2(14)
C17B P1 C14B 92.1(12)
C14A P1 C14B 24.3(6)
C17A P1 C14B 113.0(7)
C11B P1 C11A 4.0(19)
C17B P1 C11A 118.7(10)
C14A P1 C11A 93.5(7)
C17A P1 C11A 94.9(8)
C14B P1 C11A 115.4(9)
C11B P1 Ru1 118.8(9)
C17B P1 Ru1 103.4(7)
C14A P1 Ru1 125.3(5)
C17A P1 Ru1 111.2(5)
C14B P1 Ru1 102.8(7)
C11A P1 Ru1 119.9(6)
C18B P2 C19B 103.8(10)
C18B P2 C22A 76.0(6)
C19B P2 C22A 113.6(10)
C18B P2 C19A 115.7(7)
C19B P2 C19A 12.7(11)
C22A P2 C19A 119.2(7)
C18B P2 C22B 109.7(8)
C19B P2 C22B 91.8(11)
C22A P2 C22B 36.6(6)
C19A P2 C22B 91.4(8)
C18B P2 C18A 18.5(6)
C19B P2 C18A 97.1(10)
C22A P2 C18A 94.5(5)
C19A P2 C18A 107.1(7)
C22B P2 C18A 127.7(6)
C18B P2 Ru1 112.0(5)
C19B P2 Ru1 124.0(8)
C22A P2 Ru1 115.9(3)
C19A P2 Ru1 113.0(5)
C22B P2 Ru1 113.4(4)
C18A P2 Ru1 103.5(3)
C2 C1 C5 107.6(4)
C2 C1 C6 124.8(4)
C5 C1 C6 126.5(4)
C2 C1 Ru1 71.3(3)
C5 C1 Ru1 73.6(2)
C6 C1 Ru1 129.8(3)
C1 C2 C3 107.9(4)
C1 C2 C7 125.9(5)
C3 C2 C7 125.9(5)
C1 C2 Ru1 72.1(3)
C3 C2 Ru1 72.7(3)
C7 C2 Ru1 126.2(4)
C4 C3 C2 108.4(4)
C4 C3 C8 126.4(5)
C2 C3 C8 123.3(5)
C4 C3 Ru1 73.6(3)
C2 C3 Ru1 70.7(3)
C8 C3 Ru1 133.9(4)
C5 C4 C3 107.6(4)
C5 C4 C9 125.4(5)
C3 C4 C9 125.9(5)
C5 C4 Ru1 71.8(3)
C3 C4 Ru1 70.5(3)
C9 C4 Ru1 132.7(3)
C4 C5 C1 108.4(4)
C4 C5 C10 126.3(5)
C1 C5 C10 124.5(4)
C4 C5 Ru1 72.6(3)
C1 C5 Ru1 70.0(2)
C10 C5 Ru1 130.9(3)
C1 C6 H6A 109.5
C1 C6 H6B 109.5
H6A C6 H6B 109.5
C1 C6 H6C 109.5
H6A C6 H6C 109.5
H6B C6 H6C 109.5
C2 C7 H7A 109.5
C2 C7 H7B 109.5
H7A C7 H7B 109.5
C2 C7 H7C 109.5
H7A C7 H7C 109.5
H7B C7 H7C 109.5
C3 C8 H8A 109.5
C3 C8 H8B 109.5
H8A C8 H8B 109.5
C3 C8 H8C 109.5
H8A C8 H8C 109.5
H8B C8 H8C 109.5
C4 C9 H9A 109.5
C4 C9 H9B 109.5
H9A C9 H9B 109.5
C4 C9 H9C 109.5
H9A C9 H9C 109.5
H9B C9 H9C 109.5
C5 C10 H10A 109.5
C5 C10 H10B 109.5
H10A C10 H10B 109.5
C5 C10 H10C 109.5
H10A C10 H10C 109.5
H10B C10 H10C 109.5
C12A C11A C13A 96.8(14)
C12A C11A P1 109.6(12)
C13A C11A P1 127.9(16)
C12A C11A H11A 107.0
C13A C11A H11A 107.0
P1 C11A H11A 107.0
C16A C14A C15A 111.4(15)
C16A C14A P1 127.6(11)
C15A C14A P1 110.3(10)
C16A C14A H14A 100.9
C15A C14A H14A 100.9
P1 C14A H14A 100.9
C18A C17A P1 113.0(10)
C18A C17A H17A 109.0
P1 C17A H17A 109.0
C18A C17A H17B 109.0
P1 C17A H17B 109.0
H17A C17A H17B 107.8
C17A C18A P2 113.0(9)
C17A C18A H18A 109.0
P2 C18A H18A 109.0
C17A C18A H18B 109.0
P2 C18A H18B 109.0
H18A C18A H18B 107.8
C21A C19A C20A 108.5(14)
C21A C19A P2 119.7(14)
C20A C19A P2 112.0(9)
C21A C19A H19A 105.1
C20A C19A H19A 105.1
P2 C19A H19A 105.1
C23A C22A C24A 110.4(11)
C23A C22A P2 111.0(10)
C24A C22A P2 116.1(8)
C23A C22A H22A 106.2
C24A C22A H22A 106.2
P2 C22A H22A 106.2
P1 C11B C13B 97(2)
P1 C11B C12B 113(3)
C13B C11B C12B 131(3)
P1 C11B H11B 104.3
C13B C11B H11B 104.3
C12B C11B H11B 104.3
C11B C12B H12D 109.5
C11B C12B H12E 109.5
H12D C12B H12E 109.5
C11B C12B H12F 109.5
H12D C12B H12F 109.5
H12E C12B H12F 109.5
C11B C13B H13D 109.5
C11B C13B H13E 109.4
H13D C13B H13E 109.5
C11B C13B H13F 109.5
H13D C13B H13F 109.5
H13E C13B H13F 109.5
C16B C14B C15B 125.9(19)
C16B C14B P1 110.1(15)
C15B C14B P1 110.4(15)
C16B C14B H14B 77(10)
C15B C14B H14B 127(10)
P1 C14B H14B 101(10)
C14B C15B H15D 109.5
C14B C15B H15E 109.5
H15D C15B H15E 109.5
C14B C15B H15F 109.5
H15D C15B H15F 109.5
H15E C15B H15F 109.5
C14B C16B H16D 109.5
C14B C16B H16E 109.5
H16D C16B H16E 109.5
C14B C16B H16F 109.5
H16D C16B H16F 109.5
H16E C16B H16F 109.5
C18B C17B P1 115.3(13)
C18B C17B H17C 108.5
P1 C17B H17C 108.5
C18B C17B H17D 108.5
P1 C17B H17D 108.4
H17C C17B H17D 107.5
P2 C18B C17B 112.6(10)
P2 C18B H18C 109.1
C17B C18B H18C 109.1
P2 C18B H18D 109.1
C17B C18B H18D 109.1
H18C C18B H18D 107.8
C20B C19B C21B 113(2)
C20B C19B P2 121.7(14)
C21B C19B P2 103(2)
C20B C19B H19B 106.2
C21B C19B H19B 106.2
P2 C19B H19B 106.2
C19B C20B H20D 109.5
C19B C20B H20E 109.5
H20D C20B H20E 109.5
C19B C20B H20F 109.5
H20D C20B H20F 109.5
H20E C20B H20F 109.5
C19B C21B H21D 109.5
C19B C21B H21E 109.5
H21D C21B H21E 109.5
C19B C21B H21F 109.5
H21D C21B H21F 109.5
H21E C21B H21F 109.5
C23B C22B C24B 111.9(19)
C23B C22B P2 113.1(16)
C24B C22B P2 108.8(11)
C23B C22B H22B 107.6
C24B C22B H22B 107.6
P2 C22B H22B 107.6
C22B C23B H23D 109.5
C22B C23B H23E 109.5
H23D C23B H23E 109.5
C22B C23B H23F 109.4
H23D C23B H23F 109.5
H23E C23B H23F 109.5
C22B C24B H24D 109.5
C22B C24B H24E 109.5
H24D C24B H24E 109.5
C22B C24B H24F 109.5
H24D C24B H24F 109.5
H24E C24B H24F 109.5
C26 C25 Ru1 172.7(5)
C25 C26 C27 127.1(5)
C25 C26 H26 116.5
C27 C26 H26 116.5
C28 C27 C34 112.3(5)
C28 C27 C26 108.0(5)
C34 C27 C26 111.8(5)
C28 C27 H27 108.2
C34 C27 H27 108.2
C26 C27 H27 108.2
C33 C28 C29 118.8(6)
C33 C28 C27 121.1(6)
C29 C28 C27 120.2(6)
C30 C29 C28 120.7(8)
C30 C29 H29 119.7
C28 C29 H29 119.7
C31 C30 C29 120.6(9)
C31 C30 H30 119.7
C29 C30 H30 119.7
C30 C31 C32 119.1(8)
C30 C31 H31 120.5
C32 C31 H31 120.5
C33 C32 C31 122.0(9)
C33 C32 H32 119.0
C31 C32 H32 119.0
C32 C33 C28 118.8(8)
C32 C33 H33 120.6
C28 C33 H33 120.6
C35 C34 C27 115.0(5)
C35 C34 H34A 108.5
C27 C34 H34A 108.5
C35 C34 H34B 108.5
C27 C34 H34B 108.5
H34A C34 H34B 107.5
O1 C35 C36 120.6(7)
O1 C35 C34 119.3(7)
C36 C35 C34 119.9(6)
C35 C36 H36A 109.5
C35 C36 H36B 109.5
H36A C36 H36B 109.5
C35 C36 H36C 109.5
H36A C36 H36C 109.5
H36B C36 H36C 109.5
F1B B1 F3B 123(3)
F1B B1 F2B 121(3)
F3B B1 F2B 106.3(17)
F1B B1 F4A 81(2)
F3B B1 F4A 155.7(17)
F2B B1 F4A 51.4(11)
F1B B1 F3A 125(2)
F3B B1 F3A 54.2(14)
F2B B1 F3A 109.5(18)
F4A B1 F3A 118.9(16)
F1B B1 F1A 29(3)
F3B B1 F1A 93.7(13)
F2B B1 F1A 143.6(19)
F4A B1 F1A 110.3(14)
F3A B1 F1A 106.9(14)
F1B B1 F2A 111.3(16)
F3B B1 F2A 62.0(15)
F2B B1 F2A 63.9(13)
F4A B1 F2A 107.2(16)
F3A B1 F2A 110.3(14)
F1A B1 F2A 102.0(11)
F1B B1 F4B 96.4(16)
F3B B1 F4B 106(2)
F2B B1 F4B 99.8(14)
F4A B1 F4B 73.5(11)
F3A B1 F4B 51.4(11)
F1A B1 F4B 103.7(12)
F2A B1 F4B 152.1(11)

loop_
_geom_bond_atom_site_label_1
_geom_bond_atom_site_label_2
_geom_bond_distance
Ru1 C25 1.862(5)
Ru1 C2 2.257(5)
Ru1 C1 2.266(4)
Ru1 C3 2.284(5)
Ru1 C5 2.313(4)
Ru1 P1 2.3221(17)
Ru1 C4 2.325(5)
Ru1 P2 2.3246(14)
P1 C11B 1.86(5)
P1 C17B 1.837(18)
P1 C14A 1.829(9)
P1 C17A 1.873(11)
P1 C14B 1.91(2)
P1 C11A 1.80(2)
P2 C18B 1.568(14)
P2 C19B 1.68(3)
P2 C22A 1.837(9)
P2 C19A 1.972(18)
P2 C22B 2.028(16)
P2 C18A 2.029(11)
O1 C35 1.197(8)
C1 C2 1.420(7)
C1 C5 1.432(7)
C1 C6 1.488(7)
C2 C3 1.425(7)
C2 C7 1.501(7)
C3 C4 1.423(7)
C3 C8 1.512(7)
C4 C5 1.418(6)
C4 C9 1.501(7)
C5 C10 1.498(7)
C6 H6A 0.9800
C6 H6B 0.9800
C6 H6C 0.9800
C7 H7A 0.9800
C7 H7B 0.9800
C7 H7C 0.9800
C8 H8A 0.9800
C8 H8B 0.9800
C8 H8C 0.9800
C9 H9A 0.9800
C9 H9B 0.9800
C9 H9C 0.9800
C10 H10A 0.9800
C10 H10B 0.9800
C10 H10C 0.9800
C11A C12A 1.45(2)
C11A C13A 1.52(2)
C11A H11A 1.0000
C12A H12A 0.9800
C12A H12B 0.9800
C12A H12C 0.9800
C13A H13A 0.9800
C13A H13B 0.9800
C13A H13C 0.9800
C14A C16A 1.47(3)
C14A C15A 1.42(2)
C14A H14A 1.0000
C15A H15A 0.9800
C15A H15B 0.9800
C15A H15C 0.9800
C16A H16A 0.9800
C16A H16B 0.9800
C16A H16C 0.9800
C17A C18A 1.189(18)
C17A H17A 0.9900
C17A H17B 0.9900
C18A H18A 0.9900
C18A H18B 0.9900
C19A C21A 1.46(2)
C19A C20A 1.55(2)
C19A H19A 1.0000
C20A H20A 0.9800
C20A H20B 0.9800
C20A H20C 0.9800
C21A H21A 0.9800
C21A H21B 0.9800
C21A H21C 0.9800
C22A C23A 1.48(2)
C22A C24A 1.540(12)
C22A H22A 1.0000
C23A H23A 0.9800
C23A H23B 0.9800
C23A H23C 0.9800
C24A H24A 0.9800
C24A H24B 0.9800
C24A H24C 0.9800
C11B C13B 1.66(3)
C11B C12B 1.66(3)
C11B H11B 1.0000
C12B H12D 0.9800
C12B H12E 0.9800
C12B H12F 0.9800
C13B H13D 0.9800
C13B H13E 0.9800
C13B H13F 0.9800
C14B C16B 1.34(4)
C14B C15B 1.54(3)
C14B H14B 0.91(17)
C15B H15D 0.9800
C15B H15E 0.9800
C15B H15F 0.9800
C16B H16D 0.9800
C16B H16E 0.9800
C16B H16F 0.9800
C17B C18B 1.64(3)
C17B H17C 0.9900
C17B H17D 0.9900
C18B H18C 0.9900
C18B H18D 0.9900
C19B C20B 1.51(4)
C19B C21B 1.62(3)
C19B H19B 1.0000
C20B H20D 0.9800
C20B H20E 0.9800
C20B H20F 0.9800
C21B H21D 0.9800
C21B H21E 0.9800
C21B H21F 0.9800
C22B C23B 1.42(4)
C22B C24B 1.526(19)
C22B H22B 1.0000
C23B H23D 0.9800
C23B H23E 0.9800
C23B H23F 0.9800
C24B H24D 0.9800
C24B H24E 0.9800
C24B H24F 0.9800
C25 C26 1.274(7)
C26 C27 1.568(8)
C26 H26 0.9500
C27 C28 1.503(8)
C27 C34 1.540(8)
C27 H27 1.0000
C28 C33 1.382(9)
C28 C29 1.388(8)
C29 C30 1.363(10)
C29 H29 0.9500
C30 C31 1.344(15)
C30 H30 0.9500
C31 C32 1.374(15)
C31 H31 0.9500
C32 C33 1.361(10)
C32 H32 0.9500
C33 H33 0.9500
C34 C35 1.511(9)
C34 H34A 0.9900
C34 H34B 0.9900
C35 C36 1.466(9)
C36 H36A 0.9800
C36 H36B 0.9800
C36 H36C 0.9800
F1A B1 1.426(18)
F2A B1 1.456(16)
F3A B1 1.275(17)
F4A B1 1.273(15)
F1B B1 1.20(2)
F2B B1 1.26(2)
F3B B1 1.259(19)
F4B B1 1.50(2)

loop_
_geom_torsion_atom_site_label_1
_geom_torsion_atom_site_label_2
_geom_torsion_atom_site_label_3
_geom_torsion_atom_site_label_4
_geom_torsion
C25 Ru1 P1 C11B -170.1(17)
C2 Ru1 P1 C11B -80.3(17)
C1 Ru1 P1 C11B -70.8(17)
C3 Ru1 P1 C11B 0.5(17)
C5 Ru1 P1 C11B -35.8(17)
C4 Ru1 P1 C11B -3.3(17)
P2 Ru1 P1 C11B 101.1(17)
C25 Ru1 P1 C17B 59.2(10)
C2 Ru1 P1 C17B 149.1(10)
C1 Ru1 P1 C17B 158.6(10)
C3 Ru1 P1 C17B -130.1(10)
C5 Ru1 P1 C17B -166.5(10)
C4 Ru1 P1 C17B -133.9(10)
P2 Ru1 P1 C17B -29.5(10)
C25 Ru1 P1 C14A -46.3(4)
C2 Ru1 P1 C14A 43.5(5)
C1 Ru1 P1 C14A 53.0(4)
C3 Ru1 P1 C14A 124.3(5)
C5 Ru1 P1 C14A 88.0(4)
C4 Ru1 P1 C14A 120.5(4)
P2 Ru1 P1 C14A -135.0(4)
C25 Ru1 P1 C17A 85.0(4)
C2 Ru1 P1 C17A 174.9(5)
C1 Ru1 P1 C17A -175.6(4)
C3 Ru1 P1 C17A -104.3(5)
C5 Ru1 P1 C17A -140.7(4)
C4 Ru1 P1 C17A -108.1(4)
P2 Ru1 P1 C17A -3.7(4)
C25 Ru1 P1 C14B -36.1(7)
C2 Ru1 P1 C14B 53.7(7)
C1 Ru1 P1 C14B 63.2(7)
C3 Ru1 P1 C14B 134.5(7)
C5 Ru1 P1 C14B 98.2(7)
C4 Ru1 P1 C14B 130.7(7)
P2 Ru1 P1 C14B -124.9(6)
C25 Ru1 P1 C11A -165.8(7)
C2 Ru1 P1 C11A -75.9(7)
C1 Ru1 P1 C11A -66.4(7)
C3 Ru1 P1 C11A 4.9(7)
C5 Ru1 P1 C11A -31.5(7)
C4 Ru1 P1 C11A 1.1(7)
P2 Ru1 P1 C11A 105.5(7)
C25 Ru1 P2 C18B -53.4(6)
C2 Ru1 P2 C18B -142.7(6)
C1 Ru1 P2 C18B -169.8(7)
C3 Ru1 P2 C18B -171.1(6)
C5 Ru1 P2 C18B 130.6(6)
P1 Ru1 P2 C18B 36.3(6)
C4 Ru1 P2 C18B 152.0(6)
C25 Ru1 P2 C19B -179.1(12)
C2 Ru1 P2 C19B 91.6(12)
C1 Ru1 P2 C19B 64.5(13)
C3 Ru1 P2 C19B 63.3(12)
C5 Ru1 P2 C19B 4.9(12)
P1 Ru1 P2 C19B -89.3(12)
C4 Ru1 P2 C19B 26.4(12)
C25 Ru1 P2 C22A 31.2(4)
C2 Ru1 P2 C22A -58.1(4)
C1 Ru1 P2 C22A -85.2(6)
C3 Ru1 P2 C22A -86.5(4)
C5 Ru1 P2 C22A -144.8(4)
P1 Ru1 P2 C22A 120.9(4)
C4 Ru1 P2 C22A -123.4(4)
C25 Ru1 P2 C19A 173.7(7)
C2 Ru1 P2 C19A 84.4(7)
C1 Ru1 P2 C19A 57.4(8)
C3 Ru1 P2 C19A 56.1(7)
C5 Ru1 P2 C19A -2.3(7)
P1 Ru1 P2 C19A -96.5(7)
C4 Ru1 P2 C19A 19.2(7)
C25 Ru1 P2 C22B 71.4(6)
C2 Ru1 P2 C22B -17.9(6)
C1 Ru1 P2 C22B -44.9(7)
C3 Ru1 P2 C22B -46.2(6)
C5 Ru1 P2 C22B -104.6(6)
P1 Ru1 P2 C22B 161.2(6)
C4 Ru1 P2 C22B -83.1(6)
C25 Ru1 P2 C18A -70.8(5)
C2 Ru1 P2 C18A -160.1(5)
C1 Ru1 P2 C18A 172.9(6)
C3 Ru1 P2 C18A 171.6(5)
C5 Ru1 P2 C18A 113.2(5)
P1 Ru1 P2 C18A 19.0(5)
C4 Ru1 P2 C18A 134.7(5)
C25 Ru1 C1 C2 -78.5(3)
C3 Ru1 C1 C2 37.9(3)
C5 Ru1 C1 C2 115.7(4)
P1 Ru1 C1 C2 -171.9(3)
C4 Ru1 C1 C2 79.4(3)
P2 Ru1 C1 C2 36.5(6)
C25 Ru1 C1 C5 165.8(3)
C2 Ru1 C1 C5 -115.7(4)
C3 Ru1 C1 C5 -77.8(3)
P1 Ru1 C1 C5 72.4(3)
C4 Ru1 C1 C5 -36.3(3)
P2 Ru1 C1 C5 -79.2(5)
C25 Ru1 C1 C6 41.7(5)
C2 Ru1 C1 C6 120.2(6)
C3 Ru1 C1 C6 158.1(5)
C5 Ru1 C1 C6 -124.1(6)
P1 Ru1 C1 C6 -51.7(5)
C4 Ru1 C1 C6 -160.4(5)
P2 Ru1 C1 C6 156.7(4)
C5 C1 C2 C3 0.8(6)
C6 C1 C2 C3 169.6(5)
Ru1 C1 C2 C3 -64.4(4)
C5 C1 C2 C7 -172.8(5)
C6 C1 C2 C7 -4.0(8)
Ru1 C1 C2 C7 122.1(6)
C5 C1 C2 Ru1 65.1(3)
C6 C1 C2 Ru1 -126.0(5)
C25 Ru1 C2 C1 104.4(3)
C3 Ru1 C2 C1 -116.0(4)
C5 Ru1 C2 C1 -38.0(3)
P1 Ru1 C2 C1 14.7(5)
C4 Ru1 C2 C1 -79.1(3)
P2 Ru1 C2 C1 -167.1(2)
C25 Ru1 C2 C3 -139.6(3)
C1 Ru1 C2 C3 116.0(4)
C5 Ru1 C2 C3 78.1(3)
P1 Ru1 C2 C3 130.7(3)
C4 Ru1 C2 C3 37.0(3)
P2 Ru1 C2 C3 -51.1(3)
C25 Ru1 C2 C7 -17.4(5)
C1 Ru1 C2 C7 -121.7(6)
C3 Ru1 C2 C7 122.2(6)
C5 Ru1 C2 C7 -159.7(5)
P1 Ru1 C2 C7 -107.1(4)
C4 Ru1 C2 C7 159.2(5)
P2 Ru1 C2 C7 71.1(5)
C1 C2 C3 C4 -0.4(6)
C7 C2 C3 C4 173.1(5)
Ru1 C2 C3 C4 -64.4(4)
C1 C2 C3 C8 -165.6(5)
C7 C2 C3 C8 7.9(9)
Ru1 C2 C3 C8 130.5(5)
C1 C2 C3 Ru1 63.9(3)
C7 C2 C3 Ru1 -122.5(5)
C25 Ru1 C3 C4 163.7(3)
C2 Ru1 C3 C4 116.9(4)
C1 Ru1 C3 C4 79.0(3)
C5 Ru1 C3 C4 36.9(3)
P1 Ru1 C3 C4 -5.8(4)
P2 Ru1 C3 C4 -101.4(3)
C25 Ru1 C3 C2 46.8(3)
C1 Ru1 C3 C2 -37.9(3)
C5 Ru1 C3 C2 -80.0(3)
P1 Ru1 C3 C2 -122.7(3)
C4 Ru1 C3 C2 -116.9(4)
P2 Ru1 C3 C2 141.7(3)
C25 Ru1 C3 C8 -71.2(6)
C2 Ru1 C3 C8 -118.0(6)
C1 Ru1 C3 C8 -155.9(6)
C5 Ru1 C3 C8 161.9(6)
P1 Ru1 C3 C8 119.3(5)
C4 Ru1 C3 C8 125.1(6)
P2 Ru1 C3 C8 23.7(5)
C2 C3 C4 C5 -0.1(6)
C8 C3 C4 C5 164.5(5)
Ru1 C3 C4 C5 -62.6(3)
C2 C3 C4 C9 -168.4(5)
C8 C3 C4 C9 -3.8(8)
Ru1 C3 C4 C9 129.1(5)
C2 C3 C4 Ru1 62.5(4)
C8 C3 C4 Ru1 -132.9(5)
C25 Ru1 C4 C5 86.5(5)
C2 Ru1 C4 C5 79.4(3)
C1 Ru1 C4 C5 37.1(3)
C3 Ru1 C4 C5 117.0(4)
P1 Ru1 C4 C5 -65.9(3)
P2 Ru1 C4 C5 -154.9(3)
C25 Ru1 C4 C3 -30.6(5)
C2 Ru1 C4 C3 -37.6(3)
C1 Ru1 C4 C3 -79.9(3)
C5 Ru1 C4 C3 -117.0(4)
P1 Ru1 C4 C3 177.0(2)
P2 Ru1 C4 C3 88.1(3)
C25 Ru1 C4 C9 -151.8(5)
C2 Ru1 C4 C9 -158.9(5)
C1 Ru1 C4 C9 158.9(5)
C3 Ru1 C4 C9 -121.2(6)
C5 Ru1 C4 C9 121.7(6)
P1 Ru1 C4 C9 55.8(5)
P2 Ru1 C4 C9 -33.1(5)
C3 C4 C5 C1 0.5(5)
C9 C4 C5 C1 168.9(4)
Ru1 C4 C5 C1 -61.2(3)
C3 C4 C5 C10 -169.8(5)
C9 C4 C5 C10 -1.4(8)
Ru1 C4 C5 C10 128.5(5)
C3 C4 C5 Ru1 61.7(3)
C9 C4 C5 Ru1 -129.9(5)
C2 C1 C5 C4 -0.8(5)
C6 C1 C5 C4 -169.4(5)
Ru1 C1 C5 C4 62.9(3)
C2 C1 C5 C10 169.8(4)
C6 C1 C5 C10 1.2(8)
Ru1 C1 C5 C10 -126.6(5)
C2 C1 C5 Ru1 -63.7(3)
C6 C1 C5 Ru1 127.8(5)
C25 Ru1 C5 C4 -137.4(3)
C2 Ru1 C5 C4 -79.7(3)
C1 Ru1 C5 C4 -117.8(4)
C3 Ru1 C5 C4 -37.2(3)
P1 Ru1 C5 C4 124.5(3)
P2 Ru1 C5 C4 37.1(4)
C25 Ru1 C5 C1 -19.6(4)
C2 Ru1 C5 C1 38.1(3)
C3 Ru1 C5 C1 80.6(3)
P1 Ru1 C5 C1 -117.7(3)
C4 Ru1 C5 C1 117.8(4)
P2 Ru1 C5 C1 154.9(2)
C25 Ru1 C5 C10 99.2(5)
C2 Ru1 C5 C10 156.9(5)
C1 Ru1 C5 C10 118.8(6)
C3 Ru1 C5 C10 -160.6(5)
P1 Ru1 C5 C10 1.1(5)
C4 Ru1 C5 C10 -123.4(6)
P2 Ru1 C5 C10 -86.3(5)
C11B P1 C11A C12A 18(21)
C17B P1 C11A C12A 71.6(16)
C14A P1 C11A C12A 168.7(11)
C17A P1 C11A C12A 61.2(12)
C14B P1 C11A C12A 179.5(11)
Ru1 P1 C11A C12A -56.7(13)
C11B P1 C11A C13A -98(23)
C17B P1 C11A C13A -44(2)
C14A P1 C11A C13A 52.9(17)
C17A P1 C11A C13A -54.6(18)
C14B P1 C11A C13A 63.7(19)
Ru1 P1 C11A C13A -172.5(14)
C11B P1 C14A C16A -136(2)
C17B P1 C14A C16A -18(2)
C17A P1 C14A C16A -41(2)
C14B P1 C14A C16A 67(2)
C11A P1 C14A C16A -137.5(19)
Ru1 P1 C14A C16A 91.6(18)
C11B P1 C14A C15A 83.5(19)
C17B P1 C14A C15A -159.2(14)
C17A P1 C14A C15A 177.8(13)
C14B P1 C14A C15A -74(2)
C11A P1 C14A C15A 81.6(15)
Ru1 P1 C14A C15A -49.3(15)
C11B P1 C17A C18A -148.1(15)
C17B P1 C17A C18A 51(2)
C14A P1 C17A C18A 114.1(12)
C14B P1 C17A C18A 88.9(13)
C11A P1 C17A C18A -150.8(12)
Ru1 P1 C17A C18A -26.0(12)
P1 C17A C18A P2 44.5(13)
C18B P2 C18A C17A -165(3)
C19B P2 C18A C17A 82.2(14)
C22A P2 C18A C17A -163.3(11)
C19A P2 C18A C17A 74.3(12)
C22B P2 C18A C17A 180.0(10)
Ru1 P2 C18A C17A -45.3(12)
C18B P2 C19A C21A 141.1(12)
C19B P2 C19A C21A 120(8)
C22A P2 C19A C21A 53.3(14)
C22B P2 C19A C21A 28.4(13)
C18A P2 C19A C21A 158.8(11)
Ru1 P2 C19A C21A -87.9(13)
C18B P2 C19A C20A 12.4(16)
C19B P2 C19A C20A -9(6)
C22A P2 C19A C20A -75.3(14)
C22B P2 C19A C20A -100.3(13)
C18A P2 C19A C20A 30.1(14)
Ru1 P2 C19A C20A 143.5(10)
C18B P2 C22A C23A 161.6(14)
C19B P2 C22A C23A -99.3(16)
C19A P2 C22A C23A -86.6(14)
C22B P2 C22A C23A -41.5(13)
C18A P2 C22A C23A 161.0(13)
Ru1 P2 C22A C23A 53.6(14)
C18B P2 C22A C24A -71.3(9)
C19B P2 C22A C24A 27.9(13)
C19A P2 C22A C24A 40.6(10)
C22B P2 C22A C24A 85.7(11)
C18A P2 C22A C24A -71.9(8)
Ru1 P2 C22A C24A -179.2(6)
C17B P1 C11B C13B -52(3)
C14A P1 C11B C13B 47(2)
C17A P1 C11B C13B -60(2)
C14B P1 C11B C13B 57(3)
C11A P1 C11B C13B 76(21)
Ru1 P1 C11B C13B -176.1(15)
C17B P1 C11B C12B 89(2)
C14A P1 C11B C12B -173(2)
C17A P1 C11B C12B 80(2)
C14B P1 C11B C12B -162.2(19)
C11A P1 C11B C12B -143(24)
Ru1 P1 C11B C12B -36(3)
C11B P1 C14B C16B -100(2)
C17B P1 C14B C16B 21.6(18)
C14A P1 C14B C16B -75(2)
C17A P1 C14B C16B 6(2)
C11A P1 C14B C16B -101.8(18)
Ru1 P1 C14B C16B 125.8(16)
C11B P1 C14B C15B 43(2)
C17B P1 C14B C15B 164.8(16)
C14A P1 C14B C15B 69(2)
C17A P1 C14B C15B 149.1(14)
C11A P1 C14B C15B 41.4(18)
Ru1 P1 C14B C15B -90.9(15)
C11B P1 C17B C18B -108.9(18)
C14A P1 C17B C18B 151.1(15)
C17A P1 C17B C18B -88(3)
C14B P1 C17B C18B 126.9(16)
C11A P1 C17B C18B -112.4(14)
Ru1 P1 C17B C18B 23.2(18)
C19B P2 C18B C17B 105.7(16)
C22A P2 C18B C17B -143.0(13)
C19A P2 C18B C17B 101.1(14)
C22B P2 C18B C17B -157.4(12)
C18A P2 C18B C17B 35.1(19)
Ru1 P2 C18B C17B -30.4(13)
P1 C17B C18B P2 4(2)
C18B P2 C19B C20B 14(2)
C22A P2 C19B C20B -66(2)
C19A P2 C19B C20B 175(9)
C22B P2 C19B C20B -96(2)
C18A P2 C19B C20B 32(2)
Ru1 P2 C19B C20B 143.7(17)
C18B P2 C19B C21B 142.0(12)
C22A P2 C19B C21B 61.5(14)
C19A P2 C19B C21B -57(7)
C22B P2 C19B C21B 31.2(13)
C18A P2 C19B C21B 159.6(12)
Ru1 P2 C19B C21B -88.8(15)
C18B P2 C22B C23B 83.3(18)
C19B P2 C22B C23B -171.4(19)
C22A P2 C22B C23B 59.4(17)
C19A P2 C22B C23B -158.8(18)
C18A P2 C22B C23B 88.2(18)
Ru1 P2 C22B C23B -42.9(19)
C18B P2 C22B C24B -41.7(13)
C19B P2 C22B C24B 63.6(13)
C22A P2 C22B C24B -65.5(12)
C19A P2 C22B C24B 76.2(12)
C18A P2 C22B C24B -36.8(14)
Ru1 P2 C22B C24B -167.9(9)
C2 Ru1 C25 C26 0(4)
C1 Ru1 C25 C26 36(4)
C3 Ru1 C25 C26 -25(4)
C5 Ru1 C25 C26 48(4)
P1 Ru1 C25 C26 150(4)
C4 Ru1 C25 C26 -6(4)
P2 Ru1 C25 C26 -129(4)
Ru1 C25 C26 C27 -91(4)
C25 C26 C27 C28 106.5(7)
C25 C26 C27 C34 -129.4(7)
C34 C27 C28 C33 -60.8(8)
C26 C27 C28 C33 63.0(7)
C34 C27 C28 C29 119.4(6)
C26 C27 C28 C29 -116.8(6)
C33 C28 C29 C30 -1.8(9)
C27 C28 C29 C30 178.1(6)
C28 C29 C30 C31 3.9(11)
C29 C30 C31 C32 -2.4(12)
C30 C31 C32 C33 -1.1(13)
C31 C32 C33 C28 3.2(11)
C29 C28 C33 C32 -1.7(9)
C27 C28 C33 C32 178.5(6)
C28 C27 C34 C35 -62.6(7)
C26 C27 C34 C35 175.8(5)
C27 C34 C35 O1 124.8(7)
C27 C34 C35 C36 -50.7(9)
